data_7054808
loop_
_publ_author_name
'Adokoh, Christian K.'
'Obuah, Collins'
'Kinfe, Henok H.'
'Zinyemba, Orpah'
'Darkwa, James'

_publ_section_title
;
 Novel bio-friendly and non-toxic thiocarbohydrate stabilizers of gold
 nanoparticles
;
_journal_issue 7
_journal_name_full 'New J. Chem.'
_journal_page_first 5249
_journal_paper_doi 10.1039/C5NJ00293A
_journal_volume 39
_journal_year 2015
_chemical_formula_moiety 'C18 H36 N2 O12 S2'
_chemical_formula_sum 'C18 H36 N2 O12 S2'
_chemical_formula_weight 536.61
_chemical_name_systematic
;
 ?
;
_space_group_crystal_system monoclinic
_space_group_IT_number 4
_space_group_name_Hall 'P 2yb'
_space_group_name_H-M_alt 'P 1 21 1'
_symmetry_space_group_name_Hall 'P 2yb'
_symmetry_space_group_name_H-M 'P 1 21 1'
_atom_sites_solution_hydrogens geom
_audit_creation_date 2014-05-27
_audit_creation_method
;
Olex2 1.2
(compiled 2013.12.10 svn.r2850 for OlexSys, GUI svn.r4736)
;
_audit_update_record
;
2014-05-27 deposited with the CCDC.
2015-04-27 downloaded from the CCDC.
;
_cell_angle_alpha 90
_cell_angle_beta 92.896(3)
_cell_angle_gamma 90
_cell_formula_units_Z 4
_cell_length_a 11.0828(16)
_cell_length_b 8.3612(12)
_cell_length_c 25.823(4)
_cell_measurement_temperature 100(2)
_cell_volume 2389.8(6)
_computing_molecular_graphics 'Olex2 (Dolomanov et al., 2009)'
_computing_publication_material 'Olex2 (Dolomanov et al., 2009)'
_computing_structure_refinement 'ShelXL (Sheldrick, 2008)'
_diffrn_ambient_temperature 99.85
_diffrn_measured_fraction_theta_full 0.997
_diffrn_measured_fraction_theta_max 0.995
_diffrn_radiation_type MoK\a
_diffrn_radiation_wavelength 0.71073
_diffrn_reflns_av_R_equivalents 0.0486
_diffrn_reflns_av_unetI/netI 0.0600
_diffrn_reflns_laue_measured_fraction_full 0.997
_diffrn_reflns_laue_measured_fraction_max 0.995
_diffrn_reflns_limit_h_max 14
_diffrn_reflns_limit_h_min -14
_diffrn_reflns_limit_k_max 11
_diffrn_reflns_limit_k_min -7
_diffrn_reflns_limit_l_max 34
_diffrn_reflns_limit_l_min -34
_diffrn_reflns_number 28761
_diffrn_reflns_point_group_measured_fraction_full 0.998
_diffrn_reflns_point_group_measured_fraction_max 0.995
_diffrn_reflns_theta_full 25.242
_diffrn_reflns_theta_max 28.398
_diffrn_reflns_theta_min 0.790
_exptl_absorpt_coefficient_mu 0.288
_exptl_crystal_density_diffrn 1.491
_exptl_crystal_F_000 1144
_refine_diff_density_max 0.576
_refine_diff_density_min -0.323
_refine_diff_density_rms 0.073
_refine_ls_abs_structure_details
;
 Refined as an inversion twin.
;
_refine_ls_abs_structure_Flack 0.11(10)
_refine_ls_extinction_method none
_refine_ls_goodness_of_fit_ref 1.013
_refine_ls_hydrogen_treatment mixed
_refine_ls_matrix_type full
_refine_ls_number_parameters 634
_refine_ls_number_reflns 10392
_refine_ls_number_restraints 1
_refine_ls_restrained_S_all 1.013
_refine_ls_R_factor_all 0.0838
_refine_ls_R_factor_gt 0.0498
_refine_ls_shift/su_max 0.001
_refine_ls_shift/su_mean 0.000
_refine_ls_structure_factor_coef Fsqd
_refine_ls_weighting_details 'w=1/[\s^2^(Fo^2^)+(0.0623P)^2^] where P=(Fo^2^+2Fc^2^)/3'
_refine_ls_weighting_scheme calc
_refine_ls_wR_factor_gt 0.1113
_refine_ls_wR_factor_ref 0.1343
_reflns_Friedel_coverage 0.875
_reflns_friedel_fraction_full 0.999
_reflns_friedel_fraction_max 0.996
_reflns_number_gt 7196
_reflns_number_total 10392
_reflns_threshold_expression 'I > 2\s(I)'
_cod_data_source_file c5nj00293a2.cif
_cod_data_source_block sad
_cod_depositor_comments 'Adding full bibliography for 7054808.cif.'
_cod_database_code 7054808
_shelxl_version_number 2013-3
_shelx_space_group_comment
;
The symmetry employed for this shelxl refinement is uniquely defined
by the following loop, which should always be used as a source of
symmetry information in preference to the above space-group names.
They are only intended as comments.
;
_olex2_refinement_description
;
1. Fixed Uiso
 At 1.2 times of:
  All C(H) groups, All C(H,H) groups, All N(H) groups
 At 1.5 times of:
  All O(H) groups
2.a Ternary CH refined with riding coordinates:
 C1A(H1Aa), C1B(H1B), C2(H2b), C3(H3b), C5(H5a), C10(H10a), C15(H15a),
 C17(H17a), C20(H20a), C21(H21a), C22(H22a), C23(H23a), C32(H32), C33(H33),
 C34(H34), C35(H35)
2.b Secondary CH2 refined with riding coordinates:
 C4(H4b,H4c), C8(H8a,H8b), C9(H9a,H9b), C11(H11a,H11b), C12(H12a,H12b),
 C14(H14a,H14b), C16(H16a,H16b), C18(H18a,H18b), C19(H19a,H19b), C25(H25a,H25b),
  C26(H26a,H26b), C27(H27a,H27b), C28(H28a,H28b), C29(H29a,H29b), C30(H30a,
 H30b), C36(H36a,H36b)
2.c Aromatic/amide H refined with riding coordinates:
 N1(H1a), N2(H2a), N3(H3), N4(H4)
2.d Idealised tetrahedral OH refined as rotating group:
 O1(H1), O2(H2), O3(H3a), O4(H4a), O5(H5), O8(H8), O9(H9), O10(H10), O11(H11),
 O12(H12), O13(H13), O14(H14), O15(H15), O16(H16), O17(H17), O20(H20), O21(H21),
  O22(H22), O23(H23), O24(H24)
;

loop_
_space_group_symop_operation_xyz
'x, y, z'
'-x, y+1/2, -z'

loop_
_atom_site_label
_atom_site_type_symbol
_atom_site_fract_x
_atom_site_fract_y
_atom_site_fract_z
_atom_site_U_iso_or_equiv
_atom_site_adp_type
_atom_site_occupancy
_atom_site_site_symmetry_order
_atom_site_calc_flag
_atom_site_refinement_flags_posn
S1 S 0.94247(11) 0.95871(16) 0.97259(4) 0.0282(3) Uani 1 1 d .
S2 S 0.81749(11) 0.96766(16) 1.02723(4) 0.0285(3) Uani 1 1 d .
O1 O 0.9973(2) 0.5565(4) 0.51201(10) 0.0147(6) Uani 1 1 d .
H1 H 0.9244 0.5612 0.5014 0.022 Uiso 1 1 calc GR
O2 O 0.9764(2) 0.4530(3) 0.61663(9) 0.0111(5) Uani 1 1 d .
H2 H 0.9438 0.3889 0.5951 0.017 Uiso 1 1 calc GR
O3 O 0.9600(2) 0.8837(3) 0.63449(11) 0.0137(6) Uani 1 1 d .
H3A H 1.0252 0.9232 0.6253 0.021 Uiso 1 1 calc GR
O4 O 0.7757(2) 0.6969(3) 0.68087(10) 0.0131(6) Uani 1 1 d .
H4A H 0.7597 0.7937 0.6751 0.020 Uiso 1 1 calc GR
O5 O 0.8943(2) 0.9415(3) 0.73816(10) 0.0144(6) Uani 1 1 d .
H5 H 0.9441 0.9932 0.7213 0.022 Uiso 1 1 calc GR
O6 O 0.8858(3) 0.5596(3) 0.79798(10) 0.0153(6) Uani 1 1 d .
O7 O 0.8271(3) 0.5780(4) 1.19514(11) 0.0236(7) Uani 1 1 d .
O8 O 0.8670(2) 0.9502(3) 1.26066(10) 0.0147(6) Uani 1 1 d .
H8 H 0.8134 1.0186 1.2657 0.022 Uiso 1 1 calc GR
O9 O 0.9659(2) 0.6906(3) 1.31478(10) 0.0122(6) Uani 1 1 d .
H9 H 0.9902 0.7840 1.3211 0.018 Uiso 1 1 calc GR
O10 O 0.7858(2) 0.9050(3) 1.36525(10) 0.0123(6) Uani 1 1 d .
H10 H 0.8597 0.9225 1.3714 0.018 Uiso 1 1 calc GR
O11 O 0.8142(2) 0.4725(3) 1.38530(10) 0.0123(6) Uani 1 1 d .
H11 H 0.7451 0.4323 1.3803 0.018 Uiso 1 1 calc GR
O12 O 0.7561(2) 0.5797(4) 1.48571(10) 0.0154(6) Uani 1 1 d .
H12 H 0.7151 0.6075 1.5107 0.023 Uiso 1 1 calc GR
N1 N 0.7941(3) 0.7959(4) 0.81255(12) 0.0137(7) Uani 1 1 d .
H1A H 0.7849 0.8955 0.8021 0.016 Uiso 1 1 calc R
N2 N 0.9562(3) 0.7869(4) 1.18723(12) 0.0131(7) Uani 1 1 d .
H2A H 0.9787 0.8799 1.2004 0.016 Uiso 1 1 calc R
C1A C 0.8125(4) 0.7953(5) 1.25473(14) 0.0112(8) Uani 1 1 d .
H1AA H 0.7232 0.8068 1.2481 0.013 Uiso 1 1 calc R
C1B C 0.7687(3) 0.7419(5) 1.35017(13) 0.0104(8) Uani 1 1 d .
H1B H 0.6807 0.7259 1.3412 0.012 Uiso 1 1 calc R
C2 C 0.9465(3) 0.6150(5) 0.60136(14) 0.0100(8) Uani 1 1 d .
H2B H 0.8580 0.6231 0.5922 0.012 Uiso 1 1 calc R
C3 C 0.9787(3) 0.7191(5) 0.64863(13) 0.0097(8) Uani 1 1 d .
H3B H 1.0658 0.7026 0.6594 0.012 Uiso 1 1 calc R
C4 C 1.0175(4) 0.6633(5) 0.55487(13) 0.0131(8) Uani 1 1 d .
H4B H 0.9938 0.7729 0.5440 0.016 Uiso 1 1 calc R
H4C H 1.1048 0.6648 0.5652 0.016 Uiso 1 1 calc R
C5 C 0.9332(3) 0.7805(5) 0.74331(14) 0.0104(8) Uani 1 1 d .
H5A H 1.0224 0.7777 0.7511 0.013 Uiso 1 1 calc R
C6 C 0.8691(3) 0.7030(5) 0.78771(14) 0.0109(8) Uani 1 1 d .
C8 C 0.7575(4) 0.8449(5) 0.90404(14) 0.0150(8) Uani 1 1 d .
H8A H 0.7518 0.9593 0.8943 0.018 Uiso 1 1 calc R
H8B H 0.6985 0.8244 0.9308 0.018 Uiso 1 1 calc R
C9 C 0.8842(4) 0.8094(6) 0.92647(15) 0.0203(10) Uani 1 1 d .
H9A H 0.9396 0.8019 0.8977 0.024 Uiso 1 1 calc R
H9B H 0.8838 0.7040 0.9439 0.024 Uiso 1 1 calc R
C10 C 0.9014(3) 0.6801(5) 0.69418(14) 0.0103(8) Uani 1 1 d .
H10A H 0.9161 0.5653 0.7034 0.012 Uiso 1 1 calc R
C11 C 0.9936(4) 0.8347(5) 1.09559(14) 0.0163(9) Uani 1 1 d .
H11A H 1.0069 0.9480 1.1056 0.020 Uiso 1 1 calc R
H11B H 1.0508 0.8077 1.0687 0.020 Uiso 1 1 calc R
C12 C 1.0188(4) 0.7277(5) 1.14312(13) 0.0151(8) Uani 1 1 d .
H12A H 0.9918 0.6172 1.1350 0.018 Uiso 1 1 calc R
H12B H 1.1068 0.7249 1.1519 0.018 Uiso 1 1 calc R
C13 C 0.8671(4) 0.7100(5) 1.20905(13) 0.0132(8) Uani 1 1 d .
C14 C 0.7257(4) 0.7424(5) 0.85645(14) 0.0154(8) Uani 1 1 d .
H14A H 0.7449 0.6290 0.8642 0.019 Uiso 1 1 calc R
H14B H 0.6381 0.7505 0.8474 0.019 Uiso 1 1 calc R
C15 C 0.8387(3) 0.6927(5) 1.30301(13) 0.0118(8) Uani 1 1 d .
H15A H 0.8139 0.5807 1.2939 0.014 Uiso 1 1 calc R
C16 C 0.8653(4) 0.8140(6) 1.07348(15) 0.0201(10) Uani 1 1 d .
H16A H 0.8099 0.8144 1.1024 0.024 Uiso 1 1 calc R
H16B H 0.8583 0.7084 1.0563 0.024 Uiso 1 1 calc R
C17 C 0.8030(4) 0.6367(5) 1.39810(14) 0.0108(8) Uani 1 1 d .
H17A H 0.8838 0.6737 1.4124 0.013 Uiso 1 1 calc R
C18 C 0.7139(3) 0.6628(5) 1.43983(13) 0.0127(8) Uani 1 1 d .
H18A H 0.7065 0.7784 1.4472 0.015 Uiso 1 1 calc R
H18B H 0.6333 0.6220 1.4280 0.015 Uiso 1 1 calc R
S3 S 0.43922(10) 0.95914(16) 0.97067(4) 0.0262(3) Uani 1 1 d .
S4 S 0.31338(11) 0.96451(16) 1.02501(4) 0.0268(3) Uani 1 1 d .
O13 O 0.1182(2) 0.7011(4) 1.43657(10) 0.0137(6) Uani 1 1 d .
H13 H 0.0819 0.6561 1.4603 0.020 Uiso 1 1 calc GR
O14 O 0.2712(2) 0.4688(3) 1.38903(10) 0.0128(6) Uani 1 1 d .
H14 H 0.1955 0.4614 1.3880 0.019 Uiso 1 1 calc GR
O15 O 0.2950(2) 0.8960(3) 1.36646(10) 0.0127(6) Uani 1 1 d .
H15 H 0.2779 0.9562 1.3411 0.019 Uiso 1 1 calc GR
O16 O 0.4755(2) 0.7224(4) 1.31663(10) 0.0127(6) Uani 1 1 d .
H16 H 0.4814 0.8118 1.3314 0.019 Uiso 1 1 calc GR
O17 O 0.3120(3) 0.9254(3) 1.25790(10) 0.0171(6) Uani 1 1 d .
H17 H 0.2566 0.9663 1.2388 0.026 Uiso 1 1 calc GR
O18 O 0.3755(2) 0.5406(3) 1.20318(10) 0.0147(6) Uani 1 1 d .
O19 O 0.4010(3) 0.5483(4) 0.80329(11) 0.0210(7) Uani 1 1 d .
O20 O 0.4273(3) 0.9253(3) 0.73922(10) 0.0172(6) Uani 1 1 d .
H20 H 0.4758 0.9761 0.7591 0.026 Uiso 1 1 calc GR
O21 O 0.2843(2) 0.6640(4) 0.68854(10) 0.0141(6) Uani 1 1 d .
H21 H 0.2626 0.5787 0.6736 0.021 Uiso 1 1 calc GR
O22 O 0.4280(2) 0.8993(3) 0.63658(10) 0.0130(6) Uani 1 1 d .
H22 H 0.4353 0.9549 0.6636 0.020 Uiso 1 1 calc GR
O23 O 0.4757(2) 0.4820(3) 0.60441(10) 0.0150(6) Uani 1 1 d .
H23 H 0.5515 0.4775 0.6075 0.023 Uiso 1 1 calc GR
O24 O 0.6246(2) 0.7173(4) 0.55743(10) 0.0150(6) Uani 1 1 d .
H24 H 0.6473 0.7882 0.5788 0.023 Uiso 1 1 calc GR
N3 N 0.4463(3) 0.7883(4) 1.18587(12) 0.0132(7) Uani 1 1 d .
H3 H 0.4461 0.8899 1.1948 0.016 Uiso 1 1 calc R
N4 N 0.2991(3) 0.7827(4) 0.81048(11) 0.0132(7) Uani 1 1 d .
H4 H 0.2885 0.8793 0.7975 0.016 Uiso 1 1 calc R
C19 C 0.2455(3) 0.6911(5) 1.44763(14) 0.0125(8) Uani 1 1 d .
H19A H 0.2627 0.6170 1.4770 0.015 Uiso 1 1 calc R
H19B H 0.2778 0.7978 1.4576 0.015 Uiso 1 1 calc R
C20 C 0.3059(3) 0.6315(5) 1.40002(14) 0.0108(8) Uani 1 1 d .
H20A H 0.3954 0.6347 1.4072 0.013 Uiso 1 1 calc R
C21 C 0.2746(3) 0.7340(5) 1.35156(13) 0.0108(8) Uani 1 1 d .
H21A H 0.1872 0.7195 1.3411 0.013 Uiso 1 1 calc R
C22 C 0.3509(3) 0.6845(5) 1.30647(13) 0.0107(8) Uani 1 1 d .
H22A H 0.3447 0.5656 1.3031 0.013 Uiso 1 1 calc R
C23 C 0.3051(3) 0.7566(5) 1.25445(14) 0.0120(8) Uani 1 1 d .
H23A H 0.2188 0.7249 1.2475 0.014 Uiso 1 1 calc R
C24 C 0.3803(3) 0.6884(5) 1.21181(13) 0.0100(8) Uani 1 1 d .
C25 C 0.5197(4) 0.7403(5) 1.14321(14) 0.0152(8) Uani 1 1 d .
H25A H 0.5032 0.6270 1.1343 0.018 Uiso 1 1 calc R
H25B H 0.6064 0.7504 1.1539 0.018 Uiso 1 1 calc R
C26 C 0.4907(3) 0.8458(5) 1.09574(14) 0.0159(9) Uani 1 1 d .
H26A H 0.4975 0.9596 1.1060 0.019 Uiso 1 1 calc R
H26B H 0.5508 0.8251 1.0694 0.019 Uiso 1 1 calc R
C27 C 0.3649(4) 0.8147(6) 1.07199(15) 0.0201(10) Uani 1 1 d .
H27A H 0.3075 0.8105 1.1001 0.024 Uiso 1 1 calc R
H27B H 0.3641 0.7088 1.0548 0.024 Uiso 1 1 calc R
C28 C 0.3839(4) 0.8081(5) 0.92473(15) 0.0182(9) Uani 1 1 d .
H28A H 0.4405 0.8008 0.8964 0.022 Uiso 1 1 calc R
H28B H 0.3840 0.7032 0.9425 0.022 Uiso 1 1 calc R
C29 C 0.2586(4) 0.8402(5) 0.90144(15) 0.0169(9) Uani 1 1 d .
H29A H 0.2524 0.9542 0.8913 0.020 Uiso 1 1 calc R
H29B H 0.1990 0.8202 0.9280 0.020 Uiso 1 1 calc R
C30 C 0.2274(3) 0.7360(6) 0.85402(14) 0.0157(8) Uani 1 1 d .
H30A H 0.2434 0.6224 0.8628 0.019 Uiso 1 1 calc R
H30B H 0.1404 0.7471 0.8440 0.019 Uiso 1 1 calc R
C31 C 0.3791(3) 0.6878(5) 0.78943(14) 0.0113(8) Uani 1 1 d .
C32 C 0.4482(3) 0.7578(5) 0.74528(14) 0.0110(8) Uani 1 1 d .
H32 H 0.5365 0.7409 0.7534 0.013 Uiso 1 1 calc R
C33 C 0.4128(3) 0.6671(5) 0.69530(14) 0.0115(8) Uani 1 1 d .
H33 H 0.4420 0.5544 0.6993 0.014 Uiso 1 1 calc R
C34 C 0.4692(3) 0.7395(5) 0.64767(13) 0.0100(8) Uani 1 1 d .
H34 H 0.5590 0.7416 0.6540 0.012 Uiso 1 1 calc R
C35 C 0.4389(3) 0.6442(5) 0.59810(14) 0.0121(8) Uani 1 1 d .
H35 H 0.3492 0.6457 0.5916 0.014 Uiso 1 1 calc R
C36 C 0.4958(3) 0.7181(5) 0.55127(14) 0.0140(8) Uani 1 1 d .
H36A H 0.4702 0.6572 0.5197 0.017 Uiso 1 1 calc R
H36B H 0.4669 0.8296 0.5467 0.017 Uiso 1 1 calc R

loop_
_atom_site_aniso_label
_atom_site_aniso_U_11
_atom_site_aniso_U_22
_atom_site_aniso_U_33
_atom_site_aniso_U_23
_atom_site_aniso_U_13
_atom_site_aniso_U_12
S1 0.0379(7) 0.0282(8) 0.0182(5) 0.0052(5) -0.0011(4) -0.0154(6)
S2 0.0399(7) 0.0270(7) 0.0184(5) -0.0041(5) -0.0008(4) 0.0152(6)
O1 0.0136(14) 0.0155(17) 0.0152(13) -0.0026(12) 0.0022(11) 0.0007(13)
O2 0.0132(13) 0.0056(15) 0.0143(12) -0.0015(11) 0.0004(10) -0.0005(12)
O3 0.0133(14) 0.0046(15) 0.0237(15) 0.0008(11) 0.0056(11) -0.0013(11)
O4 0.0065(13) 0.0133(17) 0.0195(14) 0.0002(12) 0.0017(10) -0.0011(11)
O5 0.0165(14) 0.0055(15) 0.0218(14) 0.0007(12) 0.0077(11) 0.0001(12)
O6 0.0176(15) 0.0088(15) 0.0197(14) 0.0015(11) 0.0039(11) 0.0045(12)
O7 0.0294(18) 0.0207(19) 0.0213(15) -0.0060(13) 0.0070(13) -0.0149(15)
O8 0.0161(13) 0.0079(15) 0.0205(13) 0.0009(12) 0.0061(11) 0.0010(13)
O9 0.0093(14) 0.0105(17) 0.0171(13) -0.0033(11) 0.0020(10) 0.0021(11)
O10 0.0108(13) 0.0064(15) 0.0198(13) -0.0004(11) 0.0015(11) 0.0002(11)
O11 0.0100(13) 0.0057(14) 0.0215(13) -0.0016(12) 0.0035(10) 0.0019(12)
O12 0.0161(15) 0.0169(17) 0.0137(13) 0.0009(12) 0.0047(11) 0.0042(13)
N1 0.0179(17) 0.0102(19) 0.0134(16) -0.0008(13) 0.0057(13) 0.0019(14)
N2 0.0156(17) 0.0093(18) 0.0150(16) -0.0029(13) 0.0054(13) -0.0031(14)
C1A 0.0117(19) 0.010(2) 0.0126(18) 0.0021(15) 0.0029(14) -0.0021(16)
C1B 0.0108(18) 0.009(2) 0.0116(17) -0.0011(15) 0.0004(14) 0.0013(16)
C2 0.0104(19) 0.0032(19) 0.0166(18) -0.0006(14) 0.0023(14) -0.0003(15)
C3 0.0072(17) 0.008(2) 0.0141(17) -0.0012(15) 0.0019(13) -0.0008(15)
C4 0.014(2) 0.012(2) 0.0137(18) -0.0020(15) 0.0049(15) -0.0041(17)
C5 0.0102(18) 0.004(2) 0.0172(18) -0.0009(14) 0.0032(15) 0.0005(15)
C6 0.0102(19) 0.009(2) 0.0134(17) 0.0005(15) -0.0008(14) -0.0015(16)
C8 0.018(2) 0.012(2) 0.0151(19) -0.0008(16) 0.0063(15) 0.0004(17)
C9 0.018(2) 0.025(3) 0.018(2) -0.0004(18) 0.0031(17) -0.0010(19)
C10 0.0067(18) 0.011(2) 0.0135(17) -0.0002(15) 0.0015(13) -0.0005(15)
C11 0.021(2) 0.017(2) 0.0118(18) -0.0002(16) 0.0053(16) -0.0044(18)
C12 0.016(2) 0.017(2) 0.0129(17) -0.0013(16) 0.0069(15) -0.0004(18)
C13 0.015(2) 0.013(2) 0.0116(17) 0.0023(16) 0.0012(14) -0.0028(17)
C14 0.016(2) 0.013(2) 0.0174(18) 0.0009(16) 0.0068(15) -0.0006(18)
C15 0.0100(19) 0.013(2) 0.0132(17) -0.0010(15) 0.0041(14) -0.0010(16)
C16 0.022(2) 0.022(3) 0.016(2) 0.0001(18) 0.0017(17) -0.0027(19)
C17 0.0109(19) 0.007(2) 0.0145(18) -0.0026(15) 0.0005(14) 0.0032(15)
C18 0.0118(19) 0.014(2) 0.0120(17) 0.0005(15) 0.0018(14) 0.0027(17)
S3 0.0329(6) 0.0277(7) 0.0178(5) 0.0041(5) 0.0002(4) -0.0126(6)
S4 0.0352(6) 0.0274(7) 0.0176(5) -0.0040(5) -0.0012(4) 0.0146(6)
O13 0.0066(13) 0.0169(17) 0.0180(13) 0.0028(12) 0.0057(10) 0.0032(12)
O14 0.0117(13) 0.0080(15) 0.0190(13) 0.0006(12) 0.0028(10) -0.0020(12)
O15 0.0155(14) 0.0069(15) 0.0158(13) 0.0006(11) 0.0022(11) 0.0012(12)
O16 0.0058(13) 0.0121(16) 0.0204(14) -0.0007(12) 0.0023(10) 0.0008(11)
O17 0.0240(16) 0.0072(15) 0.0204(14) 0.0012(12) 0.0039(11) 0.0054(13)
O18 0.0176(15) 0.0088(15) 0.0182(13) -0.0021(11) 0.0056(11) -0.0012(12)
O19 0.0269(17) 0.0138(17) 0.0230(15) 0.0041(12) 0.0069(12) 0.0049(14)
O20 0.0262(16) 0.0078(15) 0.0179(13) -0.0036(11) 0.0032(11) -0.0055(13)
O21 0.0091(14) 0.0148(17) 0.0186(14) -0.0042(12) 0.0035(11) -0.0059(12)
O22 0.0136(14) 0.0079(15) 0.0176(13) -0.0005(11) 0.0013(11) 0.0009(12)
O23 0.0142(14) 0.0096(16) 0.0214(13) -0.0015(12) 0.0017(11) 0.0003(12)
O24 0.0119(14) 0.0170(17) 0.0167(14) -0.0057(12) 0.0062(10) -0.0045(12)
N3 0.0191(18) 0.0073(18) 0.0138(16) -0.0011(13) 0.0068(13) 0.0006(14)
N4 0.0180(17) 0.0093(19) 0.0129(15) 0.0015(13) 0.0058(13) 0.0017(14)
C19 0.0099(19) 0.014(2) 0.0135(17) -0.0012(15) 0.0028(14) 0.0004(16)
C20 0.0083(18) 0.009(2) 0.0147(18) 0.0002(15) 0.0005(14) -0.0008(15)
C21 0.0080(18) 0.009(2) 0.0155(18) 0.0002(15) 0.0014(14) -0.0006(16)
C22 0.0071(18) 0.012(2) 0.0136(17) 0.0010(15) 0.0039(13) 0.0036(15)
C23 0.0109(19) 0.008(2) 0.0175(18) 0.0037(15) 0.0027(14) 0.0036(16)
C24 0.0088(18) 0.008(2) 0.0131(17) -0.0025(14) -0.0004(13) 0.0001(15)
C25 0.015(2) 0.016(2) 0.0156(18) -0.0013(16) 0.0067(15) 0.0005(18)
C26 0.015(2) 0.018(2) 0.0149(19) -0.0011(16) 0.0037(15) -0.0002(17)
C27 0.018(2) 0.025(3) 0.018(2) 0.0015(18) 0.0050(17) -0.0038(19)
C28 0.018(2) 0.020(3) 0.0167(19) 0.0008(17) 0.0051(16) 0.0011(19)
C29 0.017(2) 0.017(2) 0.017(2) 0.0003(17) 0.0054(16) 0.0028(17)
C30 0.0129(19) 0.017(2) 0.0178(19) -0.0026(17) 0.0073(15) -0.0014(18)
C31 0.0107(19) 0.009(2) 0.0139(17) 0.0006(15) -0.0002(14) -0.0021(16)
C32 0.0118(19) 0.007(2) 0.0147(18) -0.0003(15) 0.0014(14) -0.0009(16)
C33 0.0097(18) 0.010(2) 0.0152(18) -0.0006(15) 0.0031(14) -0.0022(16)
C34 0.0073(17) 0.009(2) 0.0140(17) 0.0008(15) 0.0010(14) -0.0017(16)
C35 0.0094(19) 0.012(2) 0.0153(18) -0.0020(15) 0.0024(14) 0.0024(16)
C36 0.016(2) 0.013(2) 0.0134(17) 0.0004(16) 0.0014(14) 0.0010(17)

loop_
_atom_type_symbol
_atom_type_description
_atom_type_scat_dispersion_real
_atom_type_scat_dispersion_imag
_atom_type_scat_source
C C 0.0033 0.0016 'International Tables Vol C Tables 4.2.6.8 and 6.1.1.4'
H H 0.0000 0.0000 'International Tables Vol C Tables 4.2.6.8 and 6.1.1.4'
N N 0.0061 0.0033 'International Tables Vol C Tables 4.2.6.8 and 6.1.1.4'
O O 0.0106 0.0060 'International Tables Vol C Tables 4.2.6.8 and 6.1.1.4'
S S 0.1246 0.1234 'International Tables Vol C Tables 4.2.6.8 and 6.1.1.4'

loop_
_geom_angle_atom_site_label_1
_geom_angle_atom_site_label_2
_geom_angle_atom_site_label_3
_geom_angle
C9 S1 S2 104.38(15)
C16 S2 S1 104.17(15)
C6 N1 C14 123.8(4)
C13 N2 C12 124.3(4)
O8 C1A C13 108.8(3)
O8 C1A C15 111.0(3)
C13 C1A C15 107.5(3)
O10 C1B C15 114.1(3)
O10 C1B C17 107.5(3)
C15 C1B C17 111.6(3)
O2 C2 C3 106.0(3)
O2 C2 C4 110.1(3)
C4 C2 C3 111.7(3)
O3 C3 C2 108.5(3)
O3 C3 C10 108.8(3)
C10 C3 C2 112.2(3)
O1 C4 C2 112.1(3)
O5 C5 C6 108.9(3)
O5 C5 C10 112.5(3)
C6 C5 C10 106.9(3)
O6 C6 N1 123.6(4)
O6 C6 C5 120.1(3)
N1 C6 C5 116.3(3)
C9 C8 C14 111.6(3)
C8 C9 S1 113.9(3)
O4 C10 C3 111.9(3)
O4 C10 C5 108.8(3)
C3 C10 C5 113.8(3)
C16 C11 C12 111.4(3)
N2 C12 C11 110.7(3)
O7 C13 N2 125.0(4)
O7 C13 C1A 119.3(4)
N2 C13 C1A 115.7(4)
N1 C14 C8 110.1(3)
O9 C15 C1A 109.0(3)
O9 C15 C1B 111.6(3)
C1A C15 C1B 114.5(3)
C11 C16 S2 113.8(3)
O11 C17 C1B 112.6(3)
O11 C17 C18 111.9(3)
C18 C17 C1B 110.1(3)
O12 C18 C17 108.8(3)
C28 S3 S4 104.24(15)
C27 S4 S3 104.05(15)
C24 N3 C25 123.8(4)
C31 N4 C30 123.7(3)
O13 C19 C20 109.3(3)
O14 C20 C19 110.3(3)
O14 C20 C21 108.6(3)
C19 C20 C21 112.7(3)
O15 C21 C20 106.5(3)
O15 C21 C22 112.2(3)
C22 C21 C20 110.9(3)
O16 C22 C21 111.5(3)
O16 C22 C23 110.3(3)
C21 C22 C23 112.9(3)
O17 C23 C22 108.8(3)
O17 C23 C24 112.8(3)
C24 C23 C22 108.5(3)
O18 C24 N3 123.6(4)
O18 C24 C23 118.4(3)
N3 C24 C23 117.9(3)
N3 C25 C26 110.2(3)
C27 C26 C25 112.1(3)
C26 C27 S4 113.8(3)
C29 C28 S3 114.2(3)
C28 C29 C30 112.6(3)
N4 C30 C29 110.8(3)
O19 C31 N4 124.7(4)
O19 C31 C32 118.6(4)
N4 C31 C32 116.7(3)
O20 C32 C31 112.0(3)
O20 C32 C33 111.1(3)
C31 C32 C33 108.9(3)
O21 C33 C32 108.9(3)
O21 C33 C34 110.8(3)
C32 C33 C34 112.5(3)
O22 C34 C33 112.9(3)
O22 C34 C35 105.3(3)
C35 C34 C33 112.6(3)
O23 C35 C34 110.5(3)
O23 C35 C36 110.5(3)
C36 C35 C34 111.8(3)
O24 C36 C35 111.2(3)

loop_
_geom_bond_atom_site_label_1
_geom_bond_atom_site_label_2
_geom_bond_distance
S1 S2 2.0280(18)
S1 C9 1.821(4)
S2 C16 1.815(4)
O1 C4 1.431(4)
O2 C2 1.445(5)
O3 C3 1.437(5)
O4 C10 1.425(4)
O5 C5 1.418(4)
O6 C6 1.241(5)
O7 C13 1.236(5)
O8 C1A 1.435(5)
O9 C15 1.428(5)
O10 C1B 1.428(5)
O11 C17 1.419(5)
O12 C18 1.432(4)
N1 C6 1.326(5)
N1 C14 1.465(5)
N2 C12 1.451(5)
N2 C13 1.326(5)
C1A C13 1.529(5)
C1A C15 1.529(5)
C1B C15 1.533(5)
C1B C17 1.550(5)
C2 C3 1.527(5)
C2 C4 1.523(5)
C3 C10 1.525(5)
C5 C6 1.523(5)
C5 C10 1.547(5)
C8 C9 1.521(5)
C8 C14 1.525(5)
C11 C12 1.534(5)
C11 C16 1.516(5)
C17 C18 1.514(5)
S3 S4 2.0284(17)
S3 C28 1.818(4)
S4 C27 1.815(4)
O13 C19 1.428(4)
O14 C20 1.438(5)
O15 C21 1.423(5)
O16 C22 1.428(4)
O17 C23 1.416(5)
O18 C24 1.256(5)
O19 C31 1.240(5)
O20 C32 1.427(5)
O21 C33 1.426(5)
O22 C34 1.436(5)
O23 C35 1.423(5)
O24 C36 1.429(5)
N3 C24 1.316(5)
N3 C25 1.458(5)
N4 C30 1.462(5)
N4 C31 1.327(5)
C19 C20 1.514(5)
C20 C21 1.542(5)
C21 C22 1.530(5)
C22 C23 1.535(5)
C23 C24 1.525(5)
C25 C26 1.531(5)
C26 C27 1.517(5)
C28 C29 1.510(5)
C29 C30 1.528(5)
C31 C32 1.522(5)
C32 C33 1.531(5)
C33 C34 1.532(5)
C34 C35 1.531(5)
C35 C36 1.523(5)

loop_
_geom_hbond_atom_site_label_D
_geom_hbond_atom_site_label_H
_geom_hbond_atom_site_label_A
_geom_hbond_distance_DH
_geom_hbond_distance_HA
_geom_hbond_distance_DA
_geom_hbond_angle_DHA
_geom_hbond_site_symmetry_A
O1 H1 O12 0.84 1.89 2.730(4) 173.1 1_554
O15 H15 O17 0.84 2.22 2.830(4) 130.1 .
O22 H22 O20 0.84 1.97 2.660(4) 138.2 .
